data_4035799
loop_
_publ_author_name
'Wang, Jing-Yi'
'Wu, Ping'
'Wu, Jia-Le'
'Mei, Guang-Jian'
'Shi, Feng'

_publ_section_title
;
 Chemodivergent Tandem Cyclizations of 2-Indolylmethanols with
 Tryptophols: C-N versus C-C Bond Formation.
;
_journal_issue 11
_journal_name_full 'The Journal of organic chemistry'
_journal_page_first 5931
_journal_page_last 5946
_journal_paper_doi 10.1021/acs.joc.8b00414
_journal_volume 83
_journal_year 2018
_chemical_formula_moiety 'C39 H32 N2 O, C0.5 H Cl'
_chemical_formula_sum 'C39.5 H33 Cl N2 O'
_chemical_formula_weight 587.13
_space_group_crystal_system monoclinic
_space_group_IT_number 15
_space_group_name_Hall '-C 2yc'
_space_group_name_H-M_alt 'C 1 2/c 1'
_atom_sites_solution_hydrogens geom
_atom_sites_solution_primary dual
_audit_creation_date 2017-03-10
_audit_creation_method
;
Olex2 1.2
(compiled 2016.11.30 svn.r3356 for OlexSys, GUI svn.r5292)
;
_audit_update_record
;
????
;
_cell_angle_alpha 90
_cell_angle_beta 103.665(2)
_cell_angle_gamma 90
_cell_formula_units_Z 8
_cell_length_a 23.869(3)
_cell_length_b 13.815(2)
_cell_length_c 19.332(3)
_cell_measurement_reflns_used 3142
_cell_measurement_temperature 296
_cell_measurement_theta_max 22.60
_cell_measurement_theta_min 2.45
_cell_volume 6194.3(15)
_computing_cell_refinement 'SAINT v7.68A (Bruker, 2009)'
_computing_data_reduction 'SAINT v7.68A (Bruker, 2009)'
_computing_molecular_graphics 'Olex2 (Dolomanov et al., 2009)'
_computing_publication_material 'Olex2 (Dolomanov et al., 2009)'
_computing_structure_refinement 'ShelXL (Sheldrick, 2015)'
_computing_structure_solution 'ShelXT (Sheldrick, 2015)'
_diffrn_ambient_temperature 296.15
_diffrn_measured_fraction_theta_full 0.997
_diffrn_measured_fraction_theta_max 0.979
_diffrn_measurement_device_type 'Bruker APEX-II CCD'
_diffrn_measurement_method '\f and \w scans'
_diffrn_radiation_monochromator graphite
_diffrn_radiation_type MoK\a
_diffrn_radiation_wavelength 0.71073
_diffrn_reflns_av_R_equivalents 0.0339
_diffrn_reflns_av_unetI/netI 0.0500
_diffrn_reflns_Laue_measured_fraction_full 0.997
_diffrn_reflns_Laue_measured_fraction_max 0.979
_diffrn_reflns_limit_h_max 21
_diffrn_reflns_limit_h_min -30
_diffrn_reflns_limit_k_max 17
_diffrn_reflns_limit_k_min -16
_diffrn_reflns_limit_l_max 25
_diffrn_reflns_limit_l_min -24
_diffrn_reflns_number 18186
_diffrn_reflns_point_group_measured_fraction_full 0.997
_diffrn_reflns_point_group_measured_fraction_max 0.979
_diffrn_reflns_theta_full 25.242
_diffrn_reflns_theta_max 27.484
_diffrn_reflns_theta_min 2.447
_diffrn_standards_number 0
_exptl_absorpt_coefficient_mu 0.158
_exptl_absorpt_correction_T_max 0.7456
_exptl_absorpt_correction_T_min 0.6720
_exptl_absorpt_correction_type multi-scan
_exptl_absorpt_process_details
'SADABS-2008/1 (Bruker,2008) was used for absorption correction. wR2(int) was 0.0563 before and 0.0416 after correction. The Ratio of minimum to maximum transmission is 0.9013. The \l/2 correction factor is 0.0015.'
_exptl_crystal_colour colourless
_exptl_crystal_density_diffrn 1.259
_exptl_crystal_description block
_exptl_crystal_F_000 2472
_exptl_crystal_size_max 0.3
_exptl_crystal_size_mid 0.3
_exptl_crystal_size_min 0.1
_refine_diff_density_max 0.387
_refine_diff_density_min -0.483
_refine_diff_density_rms 0.042
_refine_ls_extinction_method none
_refine_ls_goodness_of_fit_ref 1.034
_refine_ls_hydrogen_treatment constr
_refine_ls_matrix_type full
_refine_ls_number_parameters 394
_refine_ls_number_reflns 6952
_refine_ls_number_restraints 0
_refine_ls_restrained_S_all 1.034
_refine_ls_R_factor_all 0.1219
_refine_ls_R_factor_gt 0.0648
_refine_ls_shift/su_max 0.001
_refine_ls_shift/su_mean 0.000
_refine_ls_structure_factor_coef Fsqd
_refine_ls_weighting_details 'w=1/[\s^2^(Fo^2^)+(0.1009P)^2^+0.8213P] where P=(Fo^2^+2Fc^2^)/3'
_refine_ls_weighting_scheme calc
_refine_ls_wR_factor_gt 0.1705
_refine_ls_wR_factor_ref 0.2013
_reflns_Friedel_coverage 0.000
_reflns_number_gt 3801
_reflns_number_total 6952
_reflns_threshold_expression 'I > 2\s(I)'
_cod_data_source_file jo8b00414_si_002.cif
_cod_data_source_block sf20170309_mc_0m
_cod_original_formula_sum 'C39.50 H33 Cl N2 O'
_cod_database_code 4035799
_shelx_shelxl_version_number 2016/6
_shelx_space_group_comment
;
The symmetry employed for this shelxl refinement is uniquely defined
by the following loop, which should always be used as a source of
symmetry information in preference to the above space-group names.
They are only intended as comments.
;
_shelx_estimated_absorpt_t_max 0.984
_shelx_estimated_absorpt_t_min 0.954
_olex2_refinement_description
;
1. Fixed Uiso
 At 1.2 times of:
  All C(H) groups, All C(H,H) groups, All N(H) groups
 At 1.5 times of:
  All O(H) groups
2. Others
 Fixed Sof: H40A(0.5) H40B(0.5)
3.a Ternary CH refined with riding coordinates:
 C3(H3), C4(H4)
3.b Secondary CH2 refined with riding coordinates:
 C38(H38A,H38B), C39(H39A,H39B), C40(H40A,H40B)
3.c Aromatic/amide H refined with riding coordinates:
 N1(H1A), C7(H7), C8(H8), C9(H9), C10(H10), C13(H13), C14(H14), C15(H15),
 C16(H16), C17(H17), C19(H19), C20(H20), C21(H21), C22(H22), C23(H23), C25(H25),
  C26(H26), C27(H27), C28(H28), C29(H29), C30(H30), C33(H33), C34(H34),
 C35(H35), C36(H36)
3.d Idealised tetrahedral OH refined as rotating group:
 O1(H1)
;
_olex2_submission_special_instructions 'No special instructions were received'

loop_
_space_group_symop_operation_xyz
'x, y, z'
'-x, y, -z+1/2'
'x+1/2, y+1/2, z'
'-x+1/2, y+1/2, -z+1/2'
'-x, -y, -z'
'x, -y, z-1/2'
'-x+1/2, -y+1/2, -z'
'x+1/2, -y+1/2, z-1/2'

loop_
_atom_site_label
_atom_site_type_symbol
_atom_site_fract_x
_atom_site_fract_y
_atom_site_fract_z
_atom_site_U_iso_or_equiv
_atom_site_adp_type
_atom_site_occupancy
_atom_site_site_symmetry_order
_atom_site_calc_flag
_atom_site_refinement_flags_posn
_atom_site_refinement_flags_adp
_atom_site_refinement_flags_occupancy
O1 O 0.22287(11) 0.28312(18) 0.92265(11) 0.0927(7) Uani 1 1 d . . .
H1 H 0.253032 0.281074 0.953525 0.139 Uiso 1 1 calc GR . .
N1 N 0.25184(8) 0.54685(14) 0.51937(10) 0.0515(5) Uani 1 1 d . . .
H1A H 0.255641 0.600850 0.498826 0.062 Uiso 1 1 calc R . .
N2 N 0.31755(8) 0.28566(14) 0.66853(9) 0.0488(5) Uani 1 1 d . . .
C1 C 0.29514(10) 0.48207(17) 0.54769(11) 0.0460(6) Uani 1 1 d . . .
C2 C 0.35811(10) 0.47800(17) 0.54894(12) 0.0466(6) Uani 1 1 d . . .
C3 C 0.37549(10) 0.39560(18) 0.60832(12) 0.0478(6) Uani 1 1 d . . .
H3 H 0.379994 0.429654 0.653773 0.057 Uiso 1 1 calc R . .
C4 C 0.32035(9) 0.33205(17) 0.60157(11) 0.0439(5) Uani 1 1 d . . .
H4 H 0.319071 0.282544 0.564927 0.053 Uiso 1 1 calc R . .
C5 C 0.27404(9) 0.40522(17) 0.57555(11) 0.0448(5) Uani 1 1 d . . .
C6 C 0.21319(10) 0.41815(17) 0.56564(11) 0.0457(6) Uani 1 1 d . . .
C7 C 0.16815(11) 0.3664(2) 0.58334(13) 0.0570(7) Uani 1 1 d . . .
H7 H 0.174849 0.306960 0.606364 0.068 Uiso 1 1 calc R . .
C8 C 0.11363(12) 0.4059(2) 0.56577(16) 0.0728(8) Uani 1 1 d . . .
H8 H 0.083372 0.372695 0.577774 0.087 Uiso 1 1 calc R . .
C9 C 0.10273(13) 0.4940(3) 0.53056(16) 0.0756(9) Uani 1 1 d . . .
H9 H 0.065292 0.518087 0.519121 0.091 Uiso 1 1 calc R . .
C10 C 0.14557(12) 0.5460(2) 0.51239(13) 0.0618(7) Uani 1 1 d . . .
H10 H 0.137868 0.604827 0.488704 0.074 Uiso 1 1 calc R . .
C11 C 0.20115(10) 0.50845(18) 0.53030(12) 0.0498(6) Uani 1 1 d . . .
C12 C 0.38751(10) 0.57635(19) 0.57253(13) 0.0534(6) Uani 1 1 d . . .
C13 C 0.40600(11) 0.6374(2) 0.52600(15) 0.0606(7) Uani 1 1 d . . .
H13 H 0.402215 0.617941 0.479067 0.073 Uiso 1 1 calc R . .
C14 C 0.42992(14) 0.7264(2) 0.5472(2) 0.0769(9) Uani 1 1 d . . .
H14 H 0.442009 0.765741 0.514486 0.092 Uiso 1 1 calc R . .
C15 C 0.43604(14) 0.7572(2) 0.6143(2) 0.0848(10) Uani 1 1 d . . .
H15 H 0.452870 0.816914 0.628572 0.102 Uiso 1 1 calc R . .
C16 C 0.41733(19) 0.7001(3) 0.66071(18) 0.1063(13) Uani 1 1 d . . .
H16 H 0.420655 0.721235 0.707181 0.128 Uiso 1 1 calc R . .
C17 C 0.39323(17) 0.6104(2) 0.64010(17) 0.0925(11) Uani 1 1 d . . .
H17 H 0.380624 0.572463 0.673149 0.111 Uiso 1 1 calc R . .
C18 C 0.36814(10) 0.44477(17) 0.47711(11) 0.0463(6) Uani 1 1 d . . .
C19 C 0.32255(11) 0.42507(19) 0.42001(13) 0.0582(7) Uani 1 1 d . . .
H19 H 0.285021 0.430697 0.425534 0.070 Uiso 1 1 calc R . .
C20 C 0.33157(13) 0.3972(2) 0.35502(14) 0.0735(8) Uani 1 1 d . . .
H20 H 0.300194 0.385407 0.317133 0.088 Uiso 1 1 calc R . .
C21 C 0.38637(15) 0.3869(2) 0.34589(15) 0.0790(9) Uani 1 1 d . . .
H21 H 0.392448 0.367416 0.302192 0.095 Uiso 1 1 calc R . .
C22 C 0.43248(13) 0.4057(2) 0.40232(14) 0.0703(8) Uani 1 1 d . . .
H22 H 0.469905 0.399309 0.396586 0.084 Uiso 1 1 calc R . .
C23 C 0.42344(11) 0.4336(2) 0.46665(13) 0.0554(6) Uani 1 1 d . . .
H23 H 0.455012 0.445371 0.504296 0.066 Uiso 1 1 calc R . .
C24 C 0.43171(10) 0.3429(2) 0.61426(12) 0.0526(6) Uani 1 1 d . . .
C25 C 0.43587(11) 0.2569(2) 0.57922(15) 0.0646(7) Uani 1 1 d . . .
H25 H 0.402986 0.230712 0.549453 0.077 Uiso 1 1 calc R . .
C26 C 0.48786(14) 0.2092(3) 0.58751(19) 0.0832(9) Uani 1 1 d . . .
H26 H 0.489657 0.150949 0.563980 0.100 Uiso 1 1 calc R . .
C27 C 0.53699(15) 0.2478(4) 0.6306(2) 0.0986(12) Uani 1 1 d . . .
H27 H 0.571960 0.215405 0.636587 0.118 Uiso 1 1 calc R . .
C28 C 0.53444(14) 0.3332(4) 0.66445(18) 0.1014(13) Uani 1 1 d . . .
H28 H 0.567827 0.359759 0.692904 0.122 Uiso 1 1 calc R . .
C29 C 0.48203(12) 0.3813(3) 0.65673(15) 0.0802(9) Uani 1 1 d . . .
H29 H 0.480691 0.439692 0.680231 0.096 Uiso 1 1 calc R . .
C30 C 0.30610(11) 0.33330(19) 0.72676(12) 0.0530(6) Uani 1 1 d . . .
H30 H 0.300042 0.399599 0.729044 0.064 Uiso 1 1 calc R . .
C31 C 0.30494(11) 0.26998(19) 0.77988(12) 0.0535(6) Uani 1 1 d . . .
C32 C 0.31550(10) 0.17614(17) 0.75389(11) 0.0469(6) Uani 1 1 d . . .
C33 C 0.31917(12) 0.0827(2) 0.78295(14) 0.0649(7) Uani 1 1 d . . .
H33 H 0.315400 0.072966 0.829229 0.078 Uiso 1 1 calc R . .
C34 C 0.32838(14) 0.0063(2) 0.74217(16) 0.0754(9) Uani 1 1 d . . .
H34 H 0.329678 -0.056094 0.760621 0.090 Uiso 1 1 calc R . .
C35 C 0.33585(14) 0.0198(2) 0.67355(15) 0.0716(8) Uani 1 1 d . . .
H35 H 0.342379 -0.033562 0.647215 0.086 Uiso 1 1 calc R . .
C36 C 0.33375(11) 0.11128(19) 0.64380(13) 0.0559(6) Uani 1 1 d . . .
H36 H 0.339083 0.120402 0.598118 0.067 Uiso 1 1 calc R . .
C37 C 0.32346(9) 0.18846(18) 0.68445(12) 0.0461(6) Uani 1 1 d . . .
C38 C 0.29220(13) 0.2925(2) 0.85082(13) 0.0681(8) Uani 1 1 d . . .
H38A H 0.321064 0.261848 0.888194 0.082 Uiso 1 1 calc R . .
H38B H 0.294844 0.361888 0.858684 0.082 Uiso 1 1 calc R . .
C39 C 0.23409(14) 0.2588(2) 0.85542(15) 0.0757(9) Uani 1 1 d . . .
H39A H 0.205109 0.288435 0.817628 0.091 Uiso 1 1 calc R . .
H39B H 0.231596 0.189194 0.848894 0.091 Uiso 1 1 calc R . .
Cl1 Cl 0.51613(8) -0.01584(12) 0.68317(10) 0.1828(7) Uani 1 1 d . . .
C40 C 0.500000 0.0525(5) 0.750000 0.130(2) Uani 1 2 d S T P
H40A H 0.467392 0.093866 0.729906 0.155 Uiso 0.5 1 calc R . .
H40B H 0.532607 0.093869 0.770093 0.155 Uiso 0.5 1 calc R . .

loop_
_atom_site_aniso_label
_atom_site_aniso_U_11
_atom_site_aniso_U_22
_atom_site_aniso_U_33
_atom_site_aniso_U_23
_atom_site_aniso_U_13
_atom_site_aniso_U_12
O1 0.141(2) 0.0860(16) 0.0664(13) -0.0092(12) 0.0540(13) -0.0016(15)
N1 0.0558(13) 0.0495(12) 0.0524(11) 0.0073(10) 0.0190(10) 0.0082(9)
N2 0.0528(12) 0.0536(13) 0.0419(10) 0.0048(9) 0.0150(9) 0.0013(9)
C1 0.0492(14) 0.0496(14) 0.0412(12) 0.0015(10) 0.0144(10) 0.0028(11)
C2 0.0457(14) 0.0502(14) 0.0442(12) 0.0037(11) 0.0112(10) -0.0028(10)
C3 0.0479(14) 0.0583(15) 0.0375(12) 0.0022(11) 0.0106(10) -0.0040(11)
C4 0.0460(13) 0.0491(14) 0.0378(12) 0.0057(10) 0.0123(10) 0.0008(10)
C5 0.0442(13) 0.0511(14) 0.0405(12) 0.0024(10) 0.0129(10) 0.0016(10)
C6 0.0479(14) 0.0537(15) 0.0363(11) -0.0055(10) 0.0111(10) 0.0007(11)
C7 0.0509(16) 0.0671(17) 0.0562(15) -0.0032(13) 0.0188(12) -0.0038(12)
C8 0.0507(17) 0.093(2) 0.079(2) -0.0122(18) 0.0244(14) -0.0058(15)
C9 0.0513(17) 0.101(3) 0.0737(19) -0.0082(18) 0.0126(14) 0.0205(16)
C10 0.0585(17) 0.0723(19) 0.0555(15) -0.0007(14) 0.0152(13) 0.0192(14)
C11 0.0509(15) 0.0599(16) 0.0396(12) -0.0068(11) 0.0127(10) 0.0083(12)
C12 0.0532(15) 0.0554(16) 0.0521(14) -0.0008(12) 0.0135(11) -0.0044(11)
C13 0.0658(18) 0.0545(17) 0.0631(16) 0.0090(13) 0.0186(13) 0.0013(13)
C14 0.080(2) 0.0571(19) 0.100(2) 0.0104(18) 0.0328(18) -0.0021(15)
C15 0.093(3) 0.0544(19) 0.106(3) -0.0051(19) 0.021(2) -0.0140(16)
C16 0.170(4) 0.081(3) 0.074(2) -0.0229(19) 0.041(2) -0.038(2)
C17 0.152(3) 0.069(2) 0.0675(19) -0.0152(16) 0.049(2) -0.040(2)
C18 0.0499(14) 0.0500(14) 0.0393(12) 0.0049(10) 0.0114(10) -0.0009(10)
C19 0.0540(16) 0.0668(18) 0.0536(15) -0.0045(13) 0.0121(12) -0.0013(12)
C20 0.078(2) 0.092(2) 0.0469(15) -0.0097(15) 0.0065(14) 0.0009(16)
C21 0.098(2) 0.097(2) 0.0475(16) -0.0009(15) 0.0277(16) 0.0116(19)
C22 0.0689(19) 0.091(2) 0.0576(17) 0.0122(15) 0.0280(15) 0.0164(15)
C23 0.0513(15) 0.0700(18) 0.0461(13) 0.0094(12) 0.0137(11) 0.0035(12)
C24 0.0451(14) 0.0730(19) 0.0392(12) 0.0133(12) 0.0087(10) -0.0002(12)
C25 0.0468(15) 0.074(2) 0.0750(18) 0.0048(15) 0.0179(13) 0.0038(13)
C26 0.063(2) 0.089(2) 0.103(2) 0.0102(19) 0.0308(18) 0.0190(17)
C27 0.061(2) 0.151(4) 0.086(2) 0.028(2) 0.0214(19) 0.035(2)
C28 0.0451(19) 0.179(4) 0.070(2) -0.002(2) -0.0070(15) 0.004(2)
C29 0.0571(19) 0.122(3) 0.0553(17) -0.0069(17) 0.0007(13) -0.0025(17)
C30 0.0593(15) 0.0540(16) 0.0479(13) 0.0011(12) 0.0168(11) -0.0028(12)
C31 0.0572(15) 0.0620(17) 0.0414(13) -0.0007(12) 0.0120(11) -0.0049(12)
C32 0.0487(14) 0.0532(15) 0.0357(11) 0.0034(11) 0.0035(10) -0.0046(11)
C33 0.0787(19) 0.0658(19) 0.0467(14) 0.0126(13) 0.0077(13) 0.0003(14)
C34 0.105(3) 0.0514(18) 0.0676(18) 0.0133(14) 0.0165(17) 0.0065(15)
C35 0.094(2) 0.0550(18) 0.0645(17) 0.0007(14) 0.0171(16) 0.0110(15)
C36 0.0593(16) 0.0599(17) 0.0485(13) 0.0022(12) 0.0131(12) 0.0039(12)
C37 0.0402(13) 0.0522(15) 0.0435(12) 0.0038(11) 0.0051(10) -0.0005(10)
C38 0.090(2) 0.072(2) 0.0450(14) -0.0070(13) 0.0207(14) -0.0095(15)
C39 0.099(2) 0.078(2) 0.0595(17) -0.0041(15) 0.0375(17) -0.0026(17)
Cl1 0.2060(17) 0.1440(13) 0.2104(16) -0.0701(12) 0.0736(13) -0.0400(11)
C40 0.162(6) 0.093(4) 0.131(5) 0.000 0.028(4) 0.000

loop_
_atom_type_symbol
_atom_type_description
_atom_type_scat_dispersion_real
_atom_type_scat_dispersion_imag
_atom_type_scat_source
C C 0.0033 0.0016 'International Tables Vol C Tables 4.2.6.8 and 6.1.1.4'
H H 0.0000 0.0000 'International Tables Vol C Tables 4.2.6.8 and 6.1.1.4'
Cl Cl 0.1484 0.1585 'International Tables Vol C Tables 4.2.6.8 and 6.1.1.4'
N N 0.0061 0.0033 'International Tables Vol C Tables 4.2.6.8 and 6.1.1.4'
O O 0.0106 0.0060 'International Tables Vol C Tables 4.2.6.8 and 6.1.1.4'

loop_
_geom_angle_atom_site_label_1
_geom_angle_atom_site_label_2
_geom_angle_atom_site_label_3
_geom_angle
_geom_angle_site_symmetry_1
_geom_angle_site_symmetry_3
C39 O1 H1 109.5 . .
C1 N1 H1A 126.5 . .
C1 N1 C11 106.9(2) . .
C11 N1 H1A 126.5 . .
C30 N2 C4 124.8(2) . .
C37 N2 C4 127.04(19) . .
C37 N2 C30 108.11(19) . .
N1 C1 C2 133.3(2) . .
C5 C1 N1 110.8(2) . .
C5 C1 C2 115.7(2) . .
C1 C2 C3 97.32(17) . .
C1 C2 C12 110.8(2) . .
C1 C2 C18 111.53(18) . .
C12 C2 C3 112.99(19) . .
C18 C2 C3 111.52(19) . .
C18 C2 C12 111.87(18) . .
C2 C3 H3 104.9 . .
C4 C3 C2 105.63(17) . .
C4 C3 H3 104.9 . .
C24 C3 C2 118.28(18) . .
C24 C3 H3 104.9 . .
C24 C3 C4 116.9(2) . .
N2 C4 C3 112.76(17) . .
N2 C4 H4 109.5 . .
N2 C4 C5 114.21(18) . .
C3 C4 H4 109.5 . .
C5 C4 C3 100.93(18) . .
C5 C4 H4 109.5 . .
C1 C5 C4 110.6(2) . .
C1 C5 C6 108.2(2) . .
C6 C5 C4 140.9(2) . .
C7 C6 C5 135.9(2) . .
C7 C6 C11 119.1(2) . .
C11 C6 C5 105.0(2) . .
C6 C7 H7 120.9 . .
C8 C7 C6 118.3(3) . .
C8 C7 H7 120.9 . .
C7 C8 H8 119.2 . .
C7 C8 C9 121.6(3) . .
C9 C8 H8 119.2 . .
C8 C9 H9 119.2 . .
C10 C9 C8 121.6(3) . .
C10 C9 H9 119.2 . .
C9 C10 H10 121.0 . .
C9 C10 C11 118.0(3) . .
C11 C10 H10 121.0 . .
N1 C11 C6 109.0(2) . .
N1 C11 C10 129.6(2) . .
C10 C11 C6 121.4(2) . .
C13 C12 C2 122.5(2) . .
C17 C12 C2 121.4(2) . .
C17 C12 C13 116.0(3) . .
C12 C13 H13 119.1 . .
C14 C13 C12 121.7(3) . .
C14 C13 H13 119.1 . .
C13 C14 H14 119.5 . .
C15 C14 C13 121.0(3) . .
C15 C14 H14 119.5 . .
C14 C15 H15 120.6 . .
C14 C15 C16 118.7(3) . .
C16 C15 H15 120.6 . .
C15 C16 H16 119.6 . .
C15 C16 C17 120.9(3) . .
C17 C16 H16 119.6 . .
C12 C17 C16 121.7(3) . .
C12 C17 H17 119.2 . .
C16 C17 H17 119.2 . .
C19 C18 C2 121.3(2) . .
C19 C18 C23 117.2(2) . .
C23 C18 C2 121.4(2) . .
C18 C19 H19 119.3 . .
C20 C19 C18 121.3(2) . .
C20 C19 H19 119.3 . .
C19 C20 H20 119.8 . .
C21 C20 C19 120.4(3) . .
C21 C20 H20 119.8 . .
C20 C21 H21 120.4 . .
C20 C21 C22 119.1(3) . .
C22 C21 H21 120.4 . .
C21 C22 H22 119.8 . .
C23 C22 C21 120.3(3) . .
C23 C22 H22 119.8 . .
C18 C23 H23 119.2 . .
C22 C23 C18 121.5(2) . .
C22 C23 H23 119.2 . .
C25 C24 C3 122.9(2) . .
C25 C24 C29 117.7(3) . .
C29 C24 C3 119.3(3) . .
C24 C25 H25 119.3 . .
C26 C25 C24 121.3(3) . .
C26 C25 H25 119.3 . .
C25 C26 H26 120.0 . .
C27 C26 C25 119.9(4) . .
C27 C26 H26 120.0 . .
C26 C27 H27 120.0 . .
C28 C27 C26 120.0(3) . .
C28 C27 H27 120.0 . .
C27 C28 H28 119.9 . .
C27 C28 C29 120.3(3) . .
C29 C28 H28 119.9 . .
C24 C29 C28 120.7(3) . .
C24 C29 H29 119.7 . .
C28 C29 H29 119.7 . .
N2 C30 H30 124.7 . .
C31 C30 N2 110.6(2) . .
C31 C30 H30 124.7 . .
C30 C31 C32 106.4(2) . .
C30 C31 C38 127.0(2) . .
C32 C31 C38 126.6(2) . .
C33 C32 C31 133.7(2) . .
C33 C32 C37 118.9(2) . .
C37 C32 C31 107.4(2) . .
C32 C33 H33 120.5 . .
C34 C33 C32 118.9(2) . .
C34 C33 H33 120.5 . .
C33 C34 H34 119.3 . .
C33 C34 C35 121.3(3) . .
C35 C34 H34 119.3 . .
C34 C35 H35 119.4 . .
C36 C35 C34 121.2(3) . .
C36 C35 H35 119.4 . .
C35 C36 H36 121.2 . .
C37 C36 C35 117.5(2) . .
C37 C36 H36 121.2 . .
N2 C37 C32 107.5(2) . .
N2 C37 C36 130.4(2) . .
C36 C37 C32 122.1(2) . .
C31 C38 H38A 109.1 . .
C31 C38 H38B 109.1 . .
H38A C38 H38B 107.8 . .
C39 C38 C31 112.5(2) . .
C39 C38 H38A 109.1 . .
C39 C38 H38B 109.1 . .
O1 C39 C38 111.1(2) . .
O1 C39 H39A 109.4 . .
O1 C39 H39B 109.4 . .
C38 C39 H39A 109.4 . .
C38 C39 H39B 109.4 . .
H39A C39 H39B 108.0 . .
Cl1 C40 Cl1 113.3(4) . 2_656
Cl1 C40 H40A 108.9 2_656 .
Cl1 C40 H40A 108.9 . .
Cl1 C40 H40B 108.9 . .
Cl1 C40 H40B 108.9 2_656 .
H40A C40 H40B 107.7 . .

loop_
_geom_bond_atom_site_label_1
_geom_bond_atom_site_label_2
_geom_bond_distance
O1 H1 0.8200
O1 C39 1.428(3)
N1 H1A 0.8600
N1 C1 1.379(3)
N1 C11 1.382(3)
N2 C4 1.460(3)
N2 C30 1.386(3)
N2 C37 1.377(3)
C1 C2 1.498(3)
C1 C5 1.341(3)
C2 C3 1.600(3)
C2 C12 1.548(3)
C2 C18 1.534(3)
C3 H3 0.9800
C3 C4 1.562(3)
C3 C24 1.507(3)
C4 H4 0.9800
C4 C5 1.495(3)
C5 C6 1.431(3)
C6 C7 1.399(3)
C6 C11 1.419(3)
C7 H7 0.9300
C7 C8 1.377(4)
C8 H8 0.9300
C8 C9 1.389(4)
C9 H9 0.9300
C9 C10 1.362(4)
C10 H10 0.9300
C10 C11 1.390(3)
C12 C13 1.380(3)
C12 C17 1.365(4)
C13 H13 0.9300
C13 C14 1.377(4)
C14 H14 0.9300
C14 C15 1.340(4)
C15 H15 0.9300
C15 C16 1.348(5)
C16 H16 0.9300
C16 C17 1.384(4)
C17 H17 0.9300
C18 C19 1.382(3)
C18 C23 1.390(3)
C19 H19 0.9300
C19 C20 1.379(3)
C20 H20 0.9300
C20 C21 1.368(4)
C21 H21 0.9300
C21 C22 1.379(4)
C22 H22 0.9300
C22 C23 1.367(3)
C23 H23 0.9300
C24 C25 1.382(4)
C24 C29 1.390(4)
C25 H25 0.9300
C25 C26 1.381(4)
C26 H26 0.9300
C26 C27 1.376(5)
C27 H27 0.9300
C27 C28 1.357(5)
C28 H28 0.9300
C28 C29 1.393(5)
C29 H29 0.9300
C30 H30 0.9300
C30 C31 1.354(3)
C31 C32 1.434(3)
C31 C38 1.506(3)
C32 C33 1.402(3)
C32 C37 1.410(3)
C33 H33 0.9300
C33 C34 1.367(4)
C34 H34 0.9300
C34 C35 1.392(4)
C35 H35 0.9300
C35 C36 1.384(4)
C36 H36 0.9300
C36 C37 1.381(3)
C38 H38A 0.9700
C38 H38B 0.9700
C38 C39 1.486(4)
C39 H39A 0.9700
C39 H39B 0.9700
Cl1 C40 1.715(4)
C40 H40A 0.9700
C40 H40B 0.9700
